data_7150853
loop_
_publ_author_name
'Basavaiah, Deevi'
'Reddy, Raju Jannapu'

_publ_section_title
;
 Simple and facile synthesis of tetralone-spiro-glutarimides and
 spiro-bisglutarimides from Baylis--Hillman acetates
;
_journal_issue 6
_journal_name_full 'Organic &amp;  Biomolecular Chemistry'
_journal_page_first 1034
_journal_page_last 1039
_journal_paper_doi 10.1039/b717843c
_journal_volume 6
_journal_year 2008
_chemical_formula_moiety 'C28 H21 N O3'
_chemical_formula_sum 'C28 H21 N O3'
_chemical_formula_weight 419.46
_chemical_melting_point 184(2)
_chemical_name_common
;
2,5'-Di((E)-benzylidene)-(1,2,3,4-tetrahydronaphthalen-1-one)
4-spiro-3'-(piperidine-2',6'-dione)
;
_chemical_name_systematic
;
2,5'-Di[(E)-benzylidene]-[1,2,3,4-tetrahydronaphthalen-1-one]
4-spiro-3'-[piperidine-2',6'-dione]
;
_space_group_IT_number 14
_symmetry_cell_setting monoclinic
_symmetry_space_group_name_Hall '-P 2yn'
_symmetry_space_group_name_H-M 'P 1 21/n 1'
_atom_sites_solution_hydrogens geom
_atom_sites_solution_primary direct
_atom_sites_solution_secondary difmap
_audit_creation_method SHELXL-97
_cell_angle_alpha 90.00
_cell_angle_beta 96.108(3)
_cell_angle_gamma 90.00
_cell_formula_units_Z 4
_cell_length_a 9.0369(18)
_cell_length_b 25.751(5)
_cell_length_c 9.2740(18)
_cell_measurement_temperature 298
_cell_volume 2145.9(7)
_computing_cell_refinement 'Bruker SMART'
_computing_data_collection 'Bruker SMART'
_computing_data_reduction 'Bruker SAINT'
_computing_molecular_graphics 'Ortep-3 for Windows/Platon'
_computing_publication_material 'Bruker SHELXTL'
_computing_structure_refinement 'SHELXL-97 (Sheldrick, 1997)'
_computing_structure_solution 'SHELXS-97 (Sheldrick, 1990)'
_diffrn_ambient_temperature 298
_diffrn_measured_fraction_theta_full 1.000
_diffrn_measured_fraction_theta_max 1.000
_diffrn_measurement_device_type 'CCD area detector'
_diffrn_measurement_method 'phi and omega scans'
_diffrn_radiation_monochromator graphite
_diffrn_radiation_source 'fine-focus sealed tube'
_diffrn_radiation_type MoK\a
_diffrn_radiation_wavelength 0.71073
_diffrn_reflns_av_R_equivalents 0.0233
_diffrn_reflns_av_sigmaI/netI 0.0235
_diffrn_reflns_limit_h_max 9
_diffrn_reflns_limit_h_min -10
_diffrn_reflns_limit_k_max 30
_diffrn_reflns_limit_k_min -22
_diffrn_reflns_limit_l_max 11
_diffrn_reflns_limit_l_min -11
_diffrn_reflns_number 12584
_diffrn_reflns_theta_full 25.00
_diffrn_reflns_theta_max 25.00
_diffrn_reflns_theta_min 1.58
_exptl_absorpt_coefficient_mu 0.084
_exptl_absorpt_correction_T_max 0.9817
_exptl_absorpt_correction_T_min 0.9639
_exptl_absorpt_correction_type multi-scan
_exptl_absorpt_process_details 'SADABS-Bruker Nonius area detector scaling and absorption correction - V2.10'
_exptl_crystal_colour colorless
_exptl_crystal_density_diffrn 1.298
_exptl_crystal_density_method 'not measured'
_exptl_crystal_description Block
_exptl_crystal_F_000 880
_exptl_crystal_size_max 0.44
_exptl_crystal_size_mid 0.28
_exptl_crystal_size_min 0.22
_refine_diff_density_max 0.197
_refine_diff_density_min -0.282
_refine_diff_density_rms 0.044
_refine_ls_extinction_method none
_refine_ls_goodness_of_fit_ref 1.065
_refine_ls_hydrogen_treatment mixed
_refine_ls_matrix_type full
_refine_ls_number_parameters 293
_refine_ls_number_reflns 3780
_refine_ls_number_restraints 0
_refine_ls_restrained_S_all 1.065
_refine_ls_R_factor_all 0.0528
_refine_ls_R_factor_gt 0.0427
_refine_ls_shift/su_max 0.000
_refine_ls_shift/su_mean 0.000
_refine_ls_structure_factor_coef Fsqd
_refine_ls_weighting_details 'calc w=1/[\s^2^(Fo^2^)+(0.0526P)^2^+0.3438P] where P=(Fo^2^+2Fc^2^)/3'
_refine_ls_weighting_scheme calc
_refine_ls_wR_factor_gt 0.1031
_refine_ls_wR_factor_ref 0.1081
_reflns_number_gt 3097
_reflns_number_total 3780
_reflns_threshold_expression >2sigma(I)
_cod_data_source_file b717843c.txt
_cod_data_source_block 3a
_cod_depositor_comments
;
The following automatic conversions were performed:
'_symmetry_cell_setting' value 'Monoclinic' changed to 'monoclinic'
according to '/home/saulius/struct/CIF-dictionaries/cif_core.dic'
dictionary named 'cif_core.dic' version 2.4.1 from 2010-06-29.

Automatic conversion script
Id: cif_fix_enum 1527 2010-12-29 10:47:43Z saulius 
;
_cod_original_sg_symbol_H-M 'P 21/n'
_cod_database_code 7150853

loop_
_symmetry_equiv_pos_as_xyz
'x, y, z'
'-x+1/2, y+1/2, -z+1/2'
'-x, -y, -z'
'x-1/2, -y-1/2, z-1/2'

loop_
_atom_site_label
_atom_site_type_symbol
_atom_site_fract_x
_atom_site_fract_y
_atom_site_fract_z
_atom_site_U_iso_or_equiv
_atom_site_adp_type
_atom_site_occupancy
_atom_site_symmetry_multiplicity
_atom_site_calc_flag
_atom_site_refinement_flags
_atom_site_disorder_assembly
_atom_site_disorder_group
O1 O 0.39665(14) 0.24285(5) 0.50025(11) 0.0598(3) Uani 1 1 d . . .
O2 O 0.49069(18) 0.12690(5) -0.27763(12) 0.0782(5) Uani 1 1 d . . .
O3 O 0.30426(14) 0.27618(5) -0.13502(12) 0.0593(3) Uani 1 1 d . . .
N1 N 0.42346(17) 0.20494(5) -0.19979(14) 0.0509(4) Uani 1 1 d . . .
H1N H 0.391(2) 0.2122(7) -0.289(2) 0.063(5) Uiso 1 1 d . . .
C1 C 0.47677(16) 0.27852(6) 0.14098(15) 0.0365(3) Uani 1 1 d . . .
C2 C 0.54705(18) 0.31880(6) 0.07548(17) 0.0476(4) Uani 1 1 d . . .
H2 H 0.5679 0.3153 -0.0201 0.057 Uiso 1 1 calc R . .
C3 C 0.5863(2) 0.36387(7) 0.14994(18) 0.0545(4) Uani 1 1 d . . .
H3 H 0.6336 0.3903 0.1044 0.065 Uiso 1 1 calc R . .
C4 C 0.5558(2) 0.37006(7) 0.29200(19) 0.0549(4) Uani 1 1 d . . .
H4 H 0.5799 0.4009 0.3411 0.066 Uiso 1 1 calc R . .
C5 C 0.48978(19) 0.33039(6) 0.35948(17) 0.0491(4) Uani 1 1 d . . .
H5 H 0.4700 0.3343 0.4553 0.059 Uiso 1 1 calc R . .
C6 C 0.45169(16) 0.28408(6) 0.28601(15) 0.0385(3) Uani 1 1 d . . .
C7 C 0.39629(17) 0.24011(6) 0.36840(15) 0.0412(4) Uani 1 1 d . . .
C8 C 0.34355(16) 0.19314(6) 0.28565(15) 0.0390(4) Uani 1 1 d . . .
C9 C 0.30708(16) 0.20082(6) 0.12478(15) 0.0398(4) Uani 1 1 d . . .
H9A H 0.2178 0.2218 0.1066 0.048 Uiso 1 1 calc R . .
H9B H 0.2881 0.1674 0.0781 0.048 Uiso 1 1 calc R . .
C10 C 0.43802(16) 0.22812(5) 0.06016(14) 0.0355(3) Uani 1 1 d . . .
C11 C 0.57626(16) 0.19305(5) 0.07213(15) 0.0378(3) Uani 1 1 d . . .
H11A H 0.6614 0.2135 0.0507 0.045 Uiso 1 1 calc R . .
H11B H 0.5956 0.1808 0.1713 0.045 Uiso 1 1 calc R . .
C12 C 0.56164(17) 0.14702(6) -0.02759(15) 0.0400(4) Uani 1 1 d . . .
C13 C 0.4915(2) 0.15711(6) -0.17703(16) 0.0505(4) Uani 1 1 d . . .
C14 C 0.38294(18) 0.23969(6) -0.09845(15) 0.0413(4) Uani 1 1 d . . .
C15 C 0.60714(18) 0.09839(6) 0.00085(16) 0.0456(4) Uani 1 1 d . . .
H15 H 0.5895 0.0759 -0.0777 0.055 Uiso 1 1 calc R . .
C16 C 0.67950(17) 0.07368(6) 0.13197(16) 0.0436(4) Uani 1 1 d . . .
C17 C 0.67223(19) 0.01965(6) 0.13899(18) 0.0516(4) Uani 1 1 d . . .
H17 H 0.6271 0.0014 0.0597 0.062 Uiso 1 1 calc R . .
C18 C 0.7300(2) -0.00720(7) 0.2599(2) 0.0605(5) Uani 1 1 d . . .
H18 H 0.7215 -0.0432 0.2628 0.073 Uiso 1 1 calc R . .
C19 C 0.8002(2) 0.01886(8) 0.3763(2) 0.0648(5) Uani 1 1 d . . .
H19 H 0.8396 0.0007 0.4583 0.078 Uiso 1 1 calc R . .
C20 C 0.8120(2) 0.07170(8) 0.3712(2) 0.0658(5) Uani 1 1 d . . .
H20 H 0.8599 0.0893 0.4504 0.079 Uiso 1 1 calc R . .
C21 C 0.75387(19) 0.09951(7) 0.25040(18) 0.0551(5) Uani 1 1 d . . .
H21 H 0.7645 0.1354 0.2483 0.066 Uiso 1 1 calc R . .
C22 C 0.34326(17) 0.14801(6) 0.35716(15) 0.0438(4) Uani 1 1 d . . .
H22 H 0.3798 0.1491 0.4547 0.053 Uiso 1 1 calc R . .
C23 C 0.29286(18) 0.09705(6) 0.30151(16) 0.0447(4) Uani 1 1 d . . .
C24 C 0.1597(2) 0.09059(7) 0.21246(18) 0.0560(4) Uani 1 1 d . . .
H24 H 0.1022 0.1195 0.1837 0.067 Uiso 1 1 calc R . .
C25 C 0.1125(2) 0.04197(8) 0.1667(2) 0.0674(5) Uani 1 1 d . . .
H25 H 0.0231 0.0382 0.1081 0.081 Uiso 1 1 calc R . .
C26 C 0.1968(2) -0.00108(8) 0.2073(2) 0.0695(6) Uani 1 1 d . . .
H26 H 0.1648 -0.0339 0.1756 0.083 Uiso 1 1 calc R . .
C27 C 0.3281(2) 0.00438(8) 0.2947(2) 0.0667(5) Uani 1 1 d . . .
H27 H 0.3857 -0.0247 0.3212 0.080 Uiso 1 1 calc R . .
C28 C 0.3751(2) 0.05295(7) 0.34323(18) 0.0556(4) Uani 1 1 d . . .
H28 H 0.4628 0.0562 0.4047 0.067 Uiso 1 1 calc R . .

loop_
_atom_site_aniso_label
_atom_site_aniso_U_11
_atom_site_aniso_U_22
_atom_site_aniso_U_33
_atom_site_aniso_U_23
_atom_site_aniso_U_13
_atom_site_aniso_U_12
O1 0.0900(9) 0.0599(8) 0.0300(6) -0.0007(5) 0.0096(5) 0.0012(6)
O2 0.1331(13) 0.0597(8) 0.0379(7) -0.0160(6) -0.0095(7) 0.0206(8)
O3 0.0823(9) 0.0497(7) 0.0418(6) 0.0040(5) -0.0121(6) 0.0155(6)
N1 0.0808(10) 0.0445(8) 0.0254(6) 0.0014(6) -0.0040(6) 0.0049(7)
C1 0.0399(8) 0.0342(8) 0.0339(7) 0.0002(6) -0.0027(6) 0.0034(6)
C2 0.0605(10) 0.0417(9) 0.0405(8) 0.0001(7) 0.0043(7) -0.0056(8)
C3 0.0641(11) 0.0416(10) 0.0562(10) 0.0011(8) -0.0004(8) -0.0098(8)
C4 0.0680(12) 0.0370(9) 0.0573(10) -0.0104(8) -0.0046(8) -0.0017(8)
C5 0.0598(10) 0.0461(10) 0.0399(8) -0.0083(7) -0.0012(7) 0.0074(8)
C6 0.0431(8) 0.0370(8) 0.0341(7) -0.0025(6) -0.0021(6) 0.0066(7)
C7 0.0455(9) 0.0469(9) 0.0309(7) -0.0002(6) 0.0024(6) 0.0068(7)
C8 0.0398(8) 0.0438(9) 0.0336(7) 0.0021(6) 0.0053(6) -0.0002(7)
C9 0.0419(8) 0.0428(9) 0.0337(7) 0.0007(6) -0.0011(6) -0.0026(7)
C10 0.0433(8) 0.0344(8) 0.0277(7) 0.0002(6) -0.0009(6) -0.0025(6)
C11 0.0434(8) 0.0370(8) 0.0323(7) -0.0014(6) 0.0012(6) -0.0006(7)
C12 0.0490(9) 0.0376(9) 0.0333(7) -0.0021(6) 0.0035(6) -0.0016(7)
C13 0.0744(12) 0.0423(10) 0.0338(8) -0.0030(7) 0.0009(7) 0.0020(8)
C14 0.0541(9) 0.0368(8) 0.0314(7) 0.0029(6) -0.0022(6) -0.0037(7)
C15 0.0573(10) 0.0393(9) 0.0390(8) -0.0058(7) 0.0000(7) 0.0004(7)
C16 0.0465(9) 0.0394(9) 0.0444(8) -0.0019(7) 0.0030(7) 0.0033(7)
C17 0.0551(10) 0.0412(10) 0.0578(10) -0.0015(8) 0.0021(8) 0.0034(8)
C18 0.0609(11) 0.0487(11) 0.0722(12) 0.0131(9) 0.0081(9) 0.0098(9)
C19 0.0635(12) 0.0737(14) 0.0569(11) 0.0173(10) 0.0043(9) 0.0200(10)
C20 0.0655(12) 0.0735(14) 0.0545(11) -0.0054(9) -0.0116(9) 0.0144(10)
C21 0.0571(10) 0.0469(10) 0.0581(10) -0.0058(8) -0.0085(8) 0.0067(8)
C22 0.0483(9) 0.0506(10) 0.0328(7) 0.0031(7) 0.0052(6) -0.0022(7)
C23 0.0517(9) 0.0474(10) 0.0364(8) 0.0051(7) 0.0109(7) -0.0060(8)
C24 0.0532(10) 0.0576(11) 0.0571(10) 0.0045(8) 0.0053(8) -0.0069(9)
C25 0.0625(12) 0.0749(15) 0.0649(12) -0.0077(10) 0.0073(9) -0.0206(11)
C26 0.0835(15) 0.0583(13) 0.0704(12) -0.0135(10) 0.0257(11) -0.0211(11)
C27 0.0839(15) 0.0484(11) 0.0704(12) 0.0033(9) 0.0211(11) 0.0007(10)
C28 0.0610(11) 0.0527(11) 0.0531(10) 0.0077(8) 0.0063(8) -0.0009(9)

loop_
_atom_type_symbol
_atom_type_description
_atom_type_scat_dispersion_real
_atom_type_scat_dispersion_imag
_atom_type_scat_source
C C 0.0033 0.0000 'International Tables Vol C Tables 4.2.6.8 and 6.1.1.4'
H H 0.0000 0.0000 'International Tables Vol C Tables 4.2.6.8 and 6.1.1.4'
N N 0.0061 0.0000 'International Tables Vol C Tables 4.2.6.8 and 6.1.1.4'
O O 0.0106 0.0000 'International Tables Vol C Tables 4.2.6.8 and 6.1.1.4'

loop_
_geom_angle_atom_site_label_1
_geom_angle_atom_site_label_2
_geom_angle_atom_site_label_3
_geom_angle
_geom_angle_site_symmetry_1
_geom_angle_site_symmetry_3
_geom_angle_publ_flag
C14 N1 C13 128.44(13) . . ?
C14 N1 H1N 115.2(12) . . ?
C13 N1 H1N 115.8(12) . . ?
C2 C1 C6 118.28(13) . . ?
C2 C1 C10 120.91(13) . . ?
C6 C1 C10 120.68(13) . . ?
C3 C2 C1 121.00(15) . . ?
C3 C2 H2 119.5 . . ?
C1 C2 H2 119.5 . . ?
C2 C3 C4 120.52(16) . . ?
C2 C3 H3 119.7 . . ?
C4 C3 H3 119.7 . . ?
C5 C4 C3 119.36(15) . . ?
C5 C4 H4 120.3 . . ?
C3 C4 H4 120.3 . . ?
C4 C5 C6 120.72(15) . . ?
C4 C5 H5 119.6 . . ?
C6 C5 H5 119.6 . . ?
C1 C6 C5 120.03(14) . . ?
C1 C6 C7 121.13(13) . . ?
C5 C6 C7 118.65(13) . . ?
O1 C7 C6 120.37(14) . . ?
O1 C7 C8 122.00(14) . . ?
C6 C7 C8 117.62(12) . . ?
C22 C8 C7 117.98(13) . . ?
C22 C8 C9 126.38(14) . . ?
C7 C8 C9 115.45(13) . . ?
C8 C9 C10 110.29(11) . . ?
C8 C9 H9A 109.6 . . ?
C10 C9 H9A 109.6 . . ?
C8 C9 H9B 109.6 . . ?
C10 C9 H9B 109.6 . . ?
H9A C9 H9B 108.1 . . ?
C1 C10 C14 109.97(11) . . ?
C1 C10 C11 108.86(11) . . ?
C14 C10 C11 111.26(12) . . ?
C1 C10 C9 109.97(12) . . ?
C14 C10 C9 106.02(11) . . ?
C11 C10 C9 110.73(12) . . ?
C12 C11 C10 113.72(12) . . ?
C12 C11 H11A 108.8 . . ?
C10 C11 H11A 108.8 . . ?
C12 C11 H11B 108.8 . . ?
C10 C11 H11B 108.8 . . ?
H11A C11 H11B 107.7 . . ?
C15 C12 C13 116.13(13) . . ?
C15 C12 C11 127.87(13) . . ?
C13 C12 C11 115.98(13) . . ?
O2 C13 N1 119.15(14) . . ?
O2 C13 C12 124.93(15) . . ?
N1 C13 C12 115.93(13) . . ?
O3 C14 N1 120.47(13) . . ?
O3 C14 C10 122.95(14) . . ?
N1 C14 C10 116.55(13) . . ?
C12 C15 C16 132.28(14) . . ?
C12 C15 H15 113.9 . . ?
C16 C15 H15 113.9 . . ?
C21 C16 C17 117.41(15) . . ?
C21 C16 C15 125.63(15) . . ?
C17 C16 C15 116.96(14) . . ?
C18 C17 C16 121.67(16) . . ?
C18 C17 H17 119.2 . . ?
C16 C17 H17 119.2 . . ?
C19 C18 C17 120.10(18) . . ?
C19 C18 H18 120.0 . . ?
C17 C18 H18 120.0 . . ?
C20 C19 C18 119.53(17) . . ?
C20 C19 H19 120.2 . . ?
C18 C19 H19 120.2 . . ?
C19 C20 C21 121.23(18) . . ?
C19 C20 H20 119.4 . . ?
C21 C20 H20 119.4 . . ?
C20 C21 C16 120.01(17) . . ?
C20 C21 H21 120.0 . . ?
C16 C21 H21 120.0 . . ?
C8 C22 C23 128.34(14) . . ?
C8 C22 H22 115.8 . . ?
C23 C22 H22 115.8 . . ?
C28 C23 C24 117.99(16) . . ?
C28 C23 C22 119.81(15) . . ?
C24 C23 C22 122.12(15) . . ?
C25 C24 C23 120.71(18) . . ?
C25 C24 H24 119.6 . . ?
C23 C24 H24 119.6 . . ?
C26 C25 C24 120.35(18) . . ?
C26 C25 H25 119.8 . . ?
C24 C25 H25 119.8 . . ?
C27 C26 C25 119.91(19) . . ?
C27 C26 H26 120.0 . . ?
C25 C26 H26 120.0 . . ?
C26 C27 C28 120.14(19) . . ?
C26 C27 H27 119.9 . . ?
C28 C27 H27 119.9 . . ?
C27 C28 C23 120.87(17) . . ?
C27 C28 H28 119.6 . . ?
C23 C28 H28 119.6 . . ?

loop_
_geom_bond_atom_site_label_1
_geom_bond_atom_site_label_2
_geom_bond_distance
_geom_bond_site_symmetry_2
_geom_bond_publ_flag
O1 C7 1.2245(17) . ?
O2 C13 1.2142(19) . ?
O3 C14 1.2051(18) . ?
N1 C14 1.375(2) . ?
N1 C13 1.383(2) . ?
N1 H1N 0.872(19) . ?
C1 C2 1.389(2) . ?
C1 C6 1.395(2) . ?
C1 C10 1.5210(19) . ?
C2 C3 1.377(2) . ?
C2 H2 0.9300 . ?
C3 C4 1.384(2) . ?
C3 H3 0.9300 . ?
C4 C5 1.368(2) . ?
C4 H4 0.9300 . ?
C5 C6 1.398(2) . ?
C5 H5 0.9300 . ?
C6 C7 1.482(2) . ?
C7 C8 1.484(2) . ?
C8 C22 1.338(2) . ?
C8 C9 1.5063(19) . ?
C9 C10 1.551(2) . ?
C9 H9A 0.9700 . ?
C9 H9B 0.9700 . ?
C10 C14 1.5312(18) . ?
C10 C11 1.536(2) . ?
C11 C12 1.5007(19) . ?
C11 H11A 0.9700 . ?
C11 H11B 0.9700 . ?
C12 C15 1.336(2) . ?
C12 C13 1.484(2) . ?
C15 C16 1.464(2) . ?
C15 H15 0.9300 . ?
C16 C21 1.394(2) . ?
C16 C17 1.395(2) . ?
C17 C18 1.373(2) . ?
C17 H17 0.9300 . ?
C18 C19 1.368(3) . ?
C18 H18 0.9300 . ?
C19 C20 1.366(3) . ?
C19 H19 0.9300 . ?
C20 C21 1.385(2) . ?
C20 H20 0.9300 . ?
C21 H21 0.9300 . ?
C22 C23 1.465(2) . ?
C22 H22 0.9300 . ?
C23 C28 1.389(2) . ?
C23 C24 1.395(2) . ?
C24 C25 1.375(2) . ?
C24 H24 0.9300 . ?
C25 C26 1.375(3) . ?
C25 H25 0.9300 . ?
C26 C27 1.371(3) . ?
C26 H26 0.9300 . ?
C27 C28 1.381(3) . ?
C27 H27 0.9300 . ?
C28 H28 0.9300 . ?

loop_
_cod_related_entry_id
_cod_related_entry_database
_cod_related_entry_code
1 ChemSpider 21430352
